data_2238218
loop_
_publ_author_name
'Benslimane, Meriem'
'Redjel, Yasmine Kheira'
'Merazig, Hocine'
'Daran, Jean-Claude'

_publ_section_title
;
 <i>catena</i>-Poly[bis(\m~3~-2-phenylacetato-\k^3^<i>O</i>,<i>O</i>':<i>O</i>)bis(\m~2~-2-phenylacetato-\k^2^<i>O</i>:<i>O</i>')dicopper(II)(<i>Cu</i>---<i>Cu</i>)]
;
_journal_coeditor_code LR2106
_journal_issue 7
_journal_name_full 'Acta Crystallographica Section E'
_journal_page_first m397
_journal_paper_doi 10.1107/S160053681301581X
_journal_volume 69
_journal_year 2013
_chemical_formula_iupac '[Cu2 (C8 H7 O2)4]'
_chemical_formula_moiety 'C32 H28 Cu2 O8'
_chemical_formula_sum 'C32 H28 Cu2 O8'
_chemical_formula_weight 667.62
_chemical_name_systematic
<i>catena</i>-Poly[bis(\m~3~-2-phenylacetato-\k^3^<i>O</i>,<i>O</i>':<i>O</i>)bis(\m~2~-2-phenylacetato-\k^2^<i>O</i>:<i>O</i>')dicopper(II)(<i>Cu</i>---<i>Cu</i>)]
_space_group_IT_number 14
_symmetry_cell_setting monoclinic
_symmetry_space_group_name_Hall '-P 2ybc'
_symmetry_space_group_name_H-M 'P 1 21/c 1'
_audit_creation_method SHELXL-97
_cell_angle_alpha 90.00
_cell_angle_beta 97.892(7)
_cell_angle_gamma 90.00
_cell_formula_units_Z 2
_cell_length_a 5.1829(6)
_cell_length_b 26.328(4)
_cell_length_c 10.2279(13)
_cell_measurement_reflns_used 4583
_cell_measurement_temperature 180(2)
_cell_measurement_theta_max 26.3022
_cell_measurement_theta_min 3.071
_cell_volume 1382.4(3)
_computing_cell_refinement 'SAINT (Bruker, 2012)'
_computing_data_collection 'APEX2 (Bruker, 2012)'
_computing_data_reduction 'SAINT (Bruker, 2012)'
_computing_molecular_graphics 'ORTEPIII (Burnett & Johnson, 1996) and ORTEP-3 for Windows (Farrugia, 2012)'
_computing_publication_material 'SHELXL97 (Sheldrick, 2008)'
_computing_structure_refinement 'SHELXL97 (Sheldrick, 2008)'
_computing_structure_solution 'SIR92 (Altomare <i>et al.</i>, 1993)'
_diffrn_ambient_temperature 180(2)
_diffrn_measured_fraction_theta_full 0.977
_diffrn_measured_fraction_theta_max 0.977
_diffrn_measurement_device_type 'Bruker APEXII'
_diffrn_measurement_method '\w and \f'
_diffrn_radiation_monochromator graphite
_diffrn_radiation_source 'fine-focus sealed tube'
_diffrn_radiation_type MoK\a
_diffrn_radiation_wavelength 0.71073
_diffrn_reflns_av_R_equivalents 0.0355
_diffrn_reflns_av_sigmaI/netI 0.0727
_diffrn_reflns_limit_h_max 6
_diffrn_reflns_limit_h_min -6
_diffrn_reflns_limit_k_max 31
_diffrn_reflns_limit_k_min -22
_diffrn_reflns_limit_l_max 12
_diffrn_reflns_limit_l_min 0
_diffrn_reflns_number 4056
_diffrn_reflns_theta_full 25.00
_diffrn_reflns_theta_max 25.02
_diffrn_reflns_theta_min 2.15
_diffrn_standards_decay_% 0
_diffrn_standards_interval_count 0
_diffrn_standards_interval_time 0
_diffrn_standards_number 0
_exptl_absorpt_coefficient_mu 1.592
_exptl_absorpt_correction_T_max 0.745
_exptl_absorpt_correction_T_min 0.552
_exptl_absorpt_correction_type multi-scan
_exptl_absorpt_process_details
;
(SADABS; Bruker, 2008)
;
_exptl_crystal_colour blue
_exptl_crystal_density_diffrn 1.604
_exptl_crystal_density_method 'not measured'
_exptl_crystal_description box
_exptl_crystal_F_000 684
_exptl_crystal_size_max 0.15
_exptl_crystal_size_mid 0.1
_exptl_crystal_size_min 0.01
_refine_diff_density_max 2.24
_refine_diff_density_min -1.143
_refine_ls_extinction_method none
_refine_ls_goodness_of_fit_ref 1.198
_refine_ls_hydrogen_treatment constr
_refine_ls_matrix_type full
_refine_ls_number_parameters 190
_refine_ls_number_reflns 2382
_refine_ls_number_restraints 0
_refine_ls_restrained_S_all 1.198
_refine_ls_R_factor_all 0.0929
_refine_ls_R_factor_gt 0.0818
_refine_ls_shift/su_max 0.003
_refine_ls_shift/su_mean 0.001
_refine_ls_structure_factor_coef Fsqd
_refine_ls_weighting_details 'calc w=1/[\s^2^(Fo^2^)+(0.0890P)^2^+25.7899P] where P=(Fo^2^+2Fc^2^)/3'
_refine_ls_weighting_scheme calc
_refine_ls_wR_factor_gt 0.2497
_refine_ls_wR_factor_ref 0.2543
_reflns_number_gt 1927
_reflns_number_total 2382
_reflns_threshold_expression I>2\s(I)
_cod_data_source_file lr2106.cif
_cod_data_source_block I
_cod_original_sg_symbol_H-M 'P 21/c'
_cod_database_code 2238218
_cod_database_fobs_code 2238218

loop_
_symmetry_equiv_pos_as_xyz
'x, y, z'
'-x, y+1/2, -z+1/2'
'-x, -y, -z'
'x, -y-1/2, z-1/2'

loop_
_atom_site_type_symbol
_atom_site_label
_atom_site_fract_x
_atom_site_fract_y
_atom_site_fract_z
_atom_site_U_iso_or_equiv
_atom_site_adp_type
_atom_site_calc_flag
_atom_site_refinement_flags
_atom_site_occupancy
_atom_site_symmetry_multiplicity
C C1 0.9678(18) 0.0897(3) 0.4136(9) 0.017(2) Uani d . 1 1
C C2 0.8188(19) 0.0341(3) 0.7030(10) 0.019(2) Uani d . 1 1
C C11 0.948(2) 0.1445(4) 0.3711(10) 0.024(2) Uani d . 1 1
H H11A 0.8356 0.147 0.2874 0.028 Uiso calc R 1 1
H H11B 1.1195 0.1567 0.3582 0.028 Uiso calc R 1 1
C C12 0.840(2) 0.1779(4) 0.4725(10) 0.023(2) Uani d . 1 1
C C13 0.932(2) 0.2267(4) 0.4983(12) 0.033(3) Uani d . 1 1
H H13 1.0631 0.2391 0.4536 0.04 Uiso calc R 1 1
C C14 0.833(3) 0.2573(5) 0.5886(14) 0.045(3) Uani d . 1 1
H H14 0.8991 0.2898 0.6054 0.054 Uiso calc R 1 1
C C15 0.634(3) 0.2395(5) 0.6546(12) 0.038(3) Uani d . 1 1
H H15 0.5646 0.26 0.715 0.046 Uiso calc R 1 1
C C16 0.542(2) 0.1914(5) 0.6295(12) 0.035(3) Uani d . 1 1
H H16 0.4109 0.1791 0.6745 0.042 Uiso calc R 1 1
C C17 0.640(2) 0.1606(4) 0.5389(12) 0.030(2) Uani d . 1 1
H H17 0.5713 0.1282 0.5219 0.036 Uiso calc R 1 1
C C21 0.7117(19) 0.0600(4) 0.8179(9) 0.021(2) Uani d . 1 1
H H21A 0.585 0.0854 0.7834 0.025 Uiso calc R 1 1
H H21B 0.6227 0.0349 0.865 0.025 Uiso calc R 1 1
C C22 0.9225(19) 0.0851(4) 0.9136(10) 0.020(2) Uani d . 1 1
C C23 1.054(2) 0.1279(4) 0.8743(10) 0.025(2) Uani d . 1 1
H H23 0.9996 0.1426 0.7924 0.03 Uiso calc R 1 1
C C24 1.265(2) 0.1486(4) 0.9567(11) 0.032(3) Uani d . 1 1
H H24 1.3534 0.1765 0.9293 0.038 Uiso calc R 1 1
C C25 1.340(2) 0.1274(5) 1.0781(11) 0.034(3) Uani d . 1 1
H H25 1.4792 0.1414 1.1332 0.041 Uiso calc R 1 1
C C26 1.213(2) 0.0860(5) 1.1204(11) 0.033(3) Uani d . 1 1
H H26 1.2689 0.0717 1.2026 0.04 Uiso calc R 1 1
C C27 0.998(2) 0.0652(4) 1.0378(10) 0.026(2) Uani d . 1 1
H H27 0.9073 0.038 1.0672 0.031 Uiso calc R 1 1
O O1 1.1763(13) 0.0758(2) 0.4846(7) 0.0213(15) Uani d . 1 1
O O2 1.0628(12) 0.0308(3) 0.7092(6) 0.0193(15) Uani d . 1 1
O O3 1.2268(13) -0.0615(3) 0.6233(6) 0.0206(15) Uani d . 1 1
O O4 1.3446(11) -0.0181(2) 0.3911(6) 0.0170(14) Uani d . 1 1
Cu Cu1 1.2319(2) 0.00810(4) 0.56015(11) 0.0143(4) Uani d . 1 1

loop_
_atom_site_aniso_label
_atom_site_aniso_U_11
_atom_site_aniso_U_22
_atom_site_aniso_U_33
_atom_site_aniso_U_12
_atom_site_aniso_U_13
_atom_site_aniso_U_23
C1 0.016(5) 0.023(5) 0.014(5) -0.003(4) 0.008(4) -0.001(4)
C2 0.021(5) 0.017(5) 0.021(5) -0.003(4) 0.008(4) -0.001(4)
C11 0.023(5) 0.028(5) 0.020(5) 0.001(4) 0.002(4) 0.003(4)
C12 0.025(6) 0.024(5) 0.019(5) 0.001(4) -0.002(4) 0.002(4)
C13 0.026(6) 0.032(6) 0.040(7) -0.003(5) -0.001(5) 0.004(5)
C14 0.049(8) 0.027(6) 0.059(9) -0.004(6) 0.010(7) -0.013(6)
C15 0.039(7) 0.040(7) 0.035(7) 0.008(5) 0.004(6) -0.011(5)
C16 0.026(6) 0.044(7) 0.035(7) 0.008(5) 0.012(5) 0.004(5)
C17 0.027(6) 0.022(5) 0.041(7) -0.003(4) 0.002(5) -0.003(5)
C21 0.013(5) 0.040(6) 0.010(5) -0.001(4) 0.003(4) -0.009(4)
C22 0.011(5) 0.034(5) 0.016(5) 0.002(4) 0.000(4) -0.008(4)
C23 0.023(5) 0.040(6) 0.013(5) 0.000(4) 0.001(4) -0.004(4)
C24 0.026(6) 0.037(6) 0.032(6) -0.011(5) 0.001(5) -0.012(5)
C25 0.030(6) 0.050(7) 0.021(6) -0.002(5) -0.007(5) -0.016(5)
C26 0.035(7) 0.047(7) 0.013(5) 0.005(5) -0.007(5) -0.010(5)
C27 0.028(6) 0.036(6) 0.015(5) -0.002(5) 0.008(5) -0.004(4)
O1 0.014(3) 0.023(3) 0.027(4) 0.000(3) 0.001(3) 0.001(3)
O2 0.006(3) 0.035(4) 0.017(3) 0.002(3) 0.001(3) -0.006(3)
O3 0.023(4) 0.025(4) 0.014(3) 0.000(3) 0.002(3) 0.002(3)
O4 0.005(3) 0.030(4) 0.016(3) 0.000(3) 0.002(3) -0.005(3)
Cu1 0.0114(6) 0.0186(6) 0.0134(6) -0.0004(4) 0.0033(4) -0.0023(5)

loop_
_atom_type_symbol
_atom_type_description
_atom_type_scat_dispersion_real
_atom_type_scat_dispersion_imag
_atom_type_scat_source
C C 0.0033 0.0016 'International Tables Vol C Tables 4.2.6.8 and 6.1.1.4'
H H 0.0000 0.0000 'International Tables Vol C Tables 4.2.6.8 and 6.1.1.4'
O O 0.0106 0.0060 'International Tables Vol C Tables 4.2.6.8 and 6.1.1.4'
Cu Cu 0.3201 1.2651 'International Tables Vol C Tables 4.2.6.8 and 6.1.1.4'

loop_
_geom_angle_atom_site_label_1
_geom_angle_atom_site_label_2
_geom_angle_atom_site_label_3
_geom_angle_site_symmetry_1
_geom_angle_site_symmetry_3
_geom_angle
O3 C1 O1 3_756 . 125.6(9)
O3 C1 C11 3_756 . 117.1(9)
O1 C1 C11 . . 117.3(8)
O2 C2 O4 . 3_756 125.3(9)
O2 C2 C21 . . 117.4(9)
O4 C2 C21 3_756 . 117.3(8)
C1 C11 C12 . . 111.9(8)
C1 C11 H11A . . 109.2
C12 C11 H11A . . 109.2
C1 C11 H11B . . 109.2
C12 C11 H11B . . 109.2
H11A C11 H11B . . 107.9
C13 C12 C17 . . 118.0(10)
C13 C12 C11 . . 121.2(10)
C17 C12 C11 . . 120.7(9)
C14 C13 C12 . . 121.5(11)
C14 C13 H13 . . 119.3
C12 C13 H13 . . 119.3
C13 C14 C15 . . 119.9(11)
C13 C14 H14 . . 120
C15 C14 H14 . . 120
C16 C15 C14 . . 119.0(11)
C16 C15 H15 . . 120.5
C14 C15 H15 . . 120.5
C15 C16 C17 . . 121.4(11)
C15 C16 H16 . . 119.3
C17 C16 H16 . . 119.3
C16 C17 C12 . . 120.1(10)
C16 C17 H17 . . 119.9
C12 C17 H17 . . 119.9
C22 C21 C2 . . 112.7(8)
C22 C21 H21A . . 109.1
C2 C21 H21A . . 109.1
C22 C21 H21B . . 109.1
C2 C21 H21B . . 109.1
H21A C21 H21B . . 107.8
C27 C22 C23 . . 118.8(9)
C27 C22 C21 . . 121.1(9)
C23 C22 C21 . . 120.0(9)
C24 C23 C22 . . 120.7(10)
C24 C23 H23 . . 119.6
C22 C23 H23 . . 119.6
C25 C24 C23 . . 119.3(11)
C25 C24 H24 . . 120.4
C23 C24 H24 . . 120.4
C24 C25 C26 . . 121.5(10)
C24 C25 H25 . . 119.3
C26 C25 H25 . . 119.3
C25 C26 C27 . . 119.4(10)
C25 C26 H26 . . 120.3
C27 C26 H26 . . 120.3
C22 C27 C26 . . 120.3(10)
C22 C27 H27 . . 119.9
C26 C27 H27 . . 119.9
C1 O1 Cu1 . . 123.9(6)
C2 O2 Cu1 . . 122.4(6)
C1 O3 Cu1 3_756 . 119.9(6)
C2 O4 Cu1 3_756 . 121.6(6)
C2 O4 Cu1 3_756 3_856 139.1(6)
Cu1 O4 Cu1 . 3_856 99.3(3)
O3 Cu1 O1 . . 170.4(3)
O3 Cu1 O2 . . 90.1(3)
O1 Cu1 O2 . . 88.4(3)
O3 Cu1 O4 . . 88.9(3)
O1 Cu1 O4 . . 91.0(3)
O2 Cu1 O4 . . 170.2(3)
O3 Cu1 O4 . 3_856 95.5(3)
O1 Cu1 O4 . 3_856 93.9(3)
O2 Cu1 O4 . 3_856 109.1(3)
O4 Cu1 O4 . 3_856 80.7(3)
O3 Cu1 Cu1 . 3_756 87.0(2)
O1 Cu1 Cu1 . 3_756 83.4(2)
O2 Cu1 Cu1 . 3_756 86.24(19)
O4 Cu1 Cu1 . 3_756 83.99(18)
O4 Cu1 Cu1 3_856 3_756 164.41(18)

loop_
_geom_bond_atom_site_label_1
_geom_bond_atom_site_label_2
_geom_bond_site_symmetry_2
_geom_bond_distance
C1 O3 3_756 1.267(11)
C1 O1 . 1.270(12)
C1 C11 . 1.507(13)
C2 O2 . 1.261(12)
C2 O4 3_756 1.264(12)
C2 C21 . 1.527(13)
C11 C12 . 1.524(14)
C11 H11A . 0.97
C11 H11B . 0.97
C12 C13 . 1.381(15)
C12 C17 . 1.395(15)
C13 C14 . 1.377(17)
C13 H13 . 0.93
C14 C15 . 1.388(19)
C14 H14 . 0.93
C15 C16 . 1.365(17)
C15 H15 . 0.93
C16 C17 . 1.379(16)
C16 H16 . 0.93
C17 H17 . 0.93
C21 C22 . 1.515(13)
C21 H21A . 0.97
C21 H21B . 0.97
C22 C27 . 1.380(15)
C22 C23 . 1.402(15)
C23 C24 . 1.397(14)
C23 H23 . 0.93
C24 C25 . 1.368(16)
C24 H24 . 0.93
C25 C26 . 1.371(17)
C25 H25 . 0.93
C26 C27 . 1.414(15)
C26 H26 . 0.93
C27 H27 . 0.93
O1 Cu1 . 1.948(7)
O2 Cu1 . 1.954(6)
O3 C1 3_756 1.267(11)
O3 Cu1 . 1.944(7)
O4 C2 3_756 1.264(12)
O4 Cu1 . 2.021(6)
O4 Cu1 3_856 2.199(6)
Cu1 O4 3_856 2.199(6)
Cu1 Cu1 3_756 2.581(2)
